data_7238475
loop_
_publ_author_name
'God\'o, Attila J.'
'B\'enyei, Attila Cs.'
'Duff, Brian'
'Egan, Denise A.'
'Bugly\'o, P\'eter'

_publ_section_title
;
 Synthesis and X-ray diffraction structures of novel half-sandwich
 Os(ii)-and Ru(ii)-hydroxamate complexes
;
_journal_issue 4
_journal_name_full 'RSC Adv.'
_journal_page_first 1486
_journal_paper_doi 10.1039/C1RA00998B
_journal_volume 2
_journal_year 2012
_chemical_formula_moiety 'C46 H50 F6 N4 O10 Ru2 S2'
_chemical_formula_sum 'C46 H50 F6 N4 O10 Ru2 S2'
_chemical_formula_weight 1199.16
_space_group_IT_number 14
_space_group_name_Hall '-P 2yn'
_space_group_name_H-M_alt 'P 1 21/n 1'
_symmetry_cell_setting monoclinic
_symmetry_space_group_name_Hall '-P 2yn'
_symmetry_space_group_name_H-M 'P 1 21/n 1'
_atom_sites_solution_hydrogens geom
_atom_sites_solution_primary direct
_atom_sites_solution_secondary difmap
_audit_creation_date 2011-06-02T21:12:27-00:00
_audit_creation_method 'WinGX routine CIF_UPDATE'
_cell_angle_alpha 90
_cell_angle_beta 105.360(10)
_cell_angle_gamma 90
_cell_formula_units_Z 4
_cell_length_a 17.9020(10)
_cell_length_b 14.9380(10)
_cell_length_c 19.6410(10)
_cell_measurement_reflns_used 25
_cell_measurement_temperature 293(2)
_cell_measurement_theta_max 13.93
_cell_measurement_theta_min 4.37
_cell_volume 5064.8(6)
_computing_cell_refinement 'MACH3/PC (Enraf Nonius, 1996)'
_computing_data_collection 'MACH3/PC (Enraf Nonius, 1996)'
_computing_data_reduction 'PROFIT (Streltsov & Zavodnik, 1989)'
_computing_molecular_graphics 'Ortep-3 for Windows (Farrugia, 1997)'
_computing_publication_material 'WinGX publication routines (Farrugia, 1999)'
_computing_structure_refinement 'SHELXL-97 (Sheldrick, 2008)'
_computing_structure_solution 'SIR92 (Giacovazzo et al, 1993)'
_diffrn_ambient_temperature 293(2)
_diffrn_measured_fraction_theta_full 0.996
_diffrn_measured_fraction_theta_max 0.996
_diffrn_measurement_device_type 'Enraf Nonius MACH3'
_diffrn_measurement_method 'profiled omega/2theta scans'
_diffrn_radiation_monochromator graphite
_diffrn_radiation_type MoK\a
_diffrn_radiation_wavelength 0.71073
_diffrn_reflns_av_R_equivalents 0.022
_diffrn_reflns_av_unetI/netI 0.0829
_diffrn_reflns_limit_h_max 21
_diffrn_reflns_limit_h_min -8
_diffrn_reflns_limit_k_max 18
_diffrn_reflns_limit_k_min -2
_diffrn_reflns_limit_l_max 22
_diffrn_reflns_limit_l_min -23
_diffrn_reflns_number 9943
_diffrn_reflns_theta_full 25.47
_diffrn_reflns_theta_max 25.47
_diffrn_reflns_theta_min 2.56
_diffrn_source 'fine-focus sealed tube'
_diffrn_standards_decay_% -1
_diffrn_standards_interval_count 104
_diffrn_standards_interval_time 61
_diffrn_standards_number 3
_exptl_absorpt_coefficient_mu 0.759
_exptl_absorpt_correction_T_max 0.813
_exptl_absorpt_correction_T_min 0.7069
_exptl_absorpt_correction_type psi-scan
_exptl_absorpt_process_details
;
North A.C.T., Phillips D.C. & Mathews F.S. (1968) Acta. Cryst. A24, 351
Number of psi-scan sets used was 3
Theta correction was applied.
Averaged transmission function was used.
Fourier smoothing - Window value 5
;
_exptl_crystal_colour yellow
_exptl_crystal_density_diffrn 1.573
_exptl_crystal_density_method 'not measured'
_exptl_crystal_description prism
_exptl_crystal_F_000 2432
_exptl_crystal_size_max 0.3
_exptl_crystal_size_mid 0.25
_exptl_crystal_size_min 0.24
_refine_diff_density_max 1.214
_refine_diff_density_min -0.985
_refine_diff_density_rms 0.135
_refine_ls_extinction_method none
_refine_ls_goodness_of_fit_ref 1.087
_refine_ls_hydrogen_treatment mixed
_refine_ls_matrix_type full
_refine_ls_number_parameters 643
_refine_ls_number_reflns 9360
_refine_ls_number_restraints 2
_refine_ls_restrained_S_all 1.087
_refine_ls_R_factor_all 0.1373
_refine_ls_R_factor_gt 0.0982
_refine_ls_shift/su_max 0.001
_refine_ls_shift/su_mean 0
_refine_ls_structure_factor_coef Fsqd
_refine_ls_weighting_details 'calc w=1/[\s^2^(Fo^2^)+(0.0739P)^2^+29.8497P] where P=(Fo^2^+2Fc^2^)/3'
_refine_ls_weighting_scheme calc
_refine_ls_wR_factor_ref 0.2391
_reflns_number_gt 6201
_reflns_number_total 9360
_reflns_threshold_expression >2\s(I)
_cod_data_source_file c1ra00998b.txt
_cod_data_source_block 12
_cod_original_cell_volume 5064.8(5)
_cod_original_sg_symbol_H-M 'P 21/n'
_cod_database_code 7238475

loop_
_symmetry_equiv_pos_as_xyz
'x, y, z'
'-x+1/2, y+1/2, -z+1/2'
'-x, -y, -z'
'x-1/2, -y-1/2, z-1/2'

loop_
_atom_site_label
_atom_site_fract_x
_atom_site_fract_y
_atom_site_fract_z
_atom_site_U_iso_or_equiv
_atom_site_adp_type
_atom_site_calc_flag
_atom_site_refinement_flags
_atom_site_occupancy
_atom_site_type_symbol
C1 0.8846(6) 0.5474(7) 0.8057(6) 0.059(3) Uani d . 1 C
C11 0.1134(5) 0.2413(6) 0.7290(5) 0.049(2) Uani d . 1 C
C12 0.7033(6) 0.4770(7) 0.6692(6) 0.063(3) Uani d . 1 C
H12 0.7276 0.4736 0.6329 0.075 Uiso calc . 1 H
C13 0.6327(7) 0.5205(8) 0.6573(7) 0.078(3) Uani d . 1 C
H13 0.6087 0.5437 0.613 0.094 Uiso calc . 1 H
C14 0.5990(7) 0.5287(9) 0.7113(10) 0.092(4) Uani d . 1 C
H14 0.5528 0.56 0.7051 0.11 Uiso calc . 1 H
C15 0.6337(8) 0.4909(10) 0.7738(8) 0.091(4) Uani d . 1 C
H15 0.61 0.4947 0.8106 0.109 Uiso calc . 1 H
C16 0.7024(6) 0.4474(8) 0.7846(6) 0.070(3) Uani d . 1 C
H16 0.7256 0.4226 0.8285 0.084 Uiso calc . 1 H
C21 0.8521(6) 0.2719(6) 0.6725(5) 0.057(2) Uani d . 1 C
C22 0.9285(6) 0.2879(7) 0.7159(6) 0.058(3) Uani d . 1 C
H22 0.9687 0.2999 0.6954 0.07 Uiso calc . 1 H
C23 0.9426(6) 0.2854(7) 0.7893(6) 0.062(3) Uani d . 1 C
H23 0.9919 0.2987 0.8173 0.075 Uiso calc . 1 H
C24 0.8834(6) 0.2628(6) 0.8225(6) 0.060(3) Uani d . 1 C
C25 0.8090(6) 0.2465(7) 0.7796(6) 0.065(3) Uani d . 1 C
H25 0.769 0.2322 0.7997 0.078 Uiso calc . 1 H
C26 0.7950(6) 0.2517(7) 0.7067(6) 0.062(3) Uani d . 1 C
H26 0.7449 0.2412 0.6791 0.074 Uiso calc . 1 H
C27 0.8338(8) 0.2778(9) 0.5913(6) 0.081(4) Uani d . 1 C
H27 0.7796 0.2965 0.5735 0.097 Uiso calc R 1 H
C28 0.8830(9) 0.3445(9) 0.5656(7) 0.105(5) Uani d . 1 C
H28A 0.9358 0.3245 0.578 0.157 Uiso calc R 1 H
H28B 0.8798 0.4016 0.587 0.157 Uiso calc R 1 H
H28C 0.8647 0.3499 0.5152 0.157 Uiso calc R 1 H
C29 0.8411(12) 0.1823(10) 0.5631(7) 0.131(7) Uani d . 1 C
H29A 0.8948 0.1662 0.5729 0.197 Uiso calc R 1 H
H29B 0.8182 0.1809 0.5131 0.197 Uiso calc R 1 H
H29C 0.8148 0.1406 0.5859 0.197 Uiso calc R 1 H
C30 0.8983(8) 0.2664(9) 0.9023(6) 0.093(4) Uani d . 1 C
H30A 0.9213 0.3229 0.9194 0.14 Uiso calc R 1 H
H30B 0.9328 0.2188 0.9232 0.14 Uiso calc R 1 H
H30C 0.8502 0.2597 0.9147 0.14 Uiso calc R 1 H
C31 0.8982(6) 0.6266(7) 0.8529(6) 0.060(3) Uani d . 1 C
C32 0.8856(8) 0.6187(9) 0.9196(7) 0.084(4) Uani d . 1 C
H32 0.8697 0.5644 0.9342 0.101 Uiso calc . 1 H
C33 0.8972(10) 0.6925(11) 0.9643(7) 0.104(5) Uani d . 1 C
H33 0.8892 0.6872 1.009 0.125 Uiso calc . 1 H
C34 0.9194(9) 0.7708(11) 0.9437(9) 0.104(5) Uani d . 1 C
H34 0.9267 0.8193 0.9745 0.125 Uiso calc . 1 H
C35 0.9319(9) 0.7816(9) 0.8783(9) 0.099(4) Uani d . 1 C
H35 0.9469 0.837 0.8648 0.118 Uiso calc . 1 H
C36 0.9218(7) 0.7087(8) 0.8319(7) 0.076(3) Uani d . 1 C
H36 0.9308 0.715 0.7876 0.091 Uiso calc . 1 H
C42 0.2879(8) 0.3369(8) 0.7179(7) 0.082(4) Uani d . 1 C
H42 0.2597 0.3602 0.6748 0.098 Uiso calc . 1 H
C43 0.3540(9) 0.2892(9) 0.7207(9) 0.092(5) Uani d . 1 C
H43 0.3693 0.279 0.6796 0.111 Uiso calc . 1 H
C44 0.3976(9) 0.2564(10) 0.7840(14) 0.119(7) Uani d . 1 C
H44 0.4427 0.2242 0.7866 0.143 Uiso calc . 1 H
C45 0.3731(9) 0.2722(9) 0.8430(10) 0.103(5) Uani d . 1 C
H45 0.4014 0.2517 0.887 0.123 Uiso calc . 1 H
C46 0.3046(7) 0.3197(8) 0.8356(7) 0.078(3) Uani d . 1 C
H46 0.2879 0.3296 0.876 0.094 Uiso calc . 1 H
C51 0.1534(6) 0.5300(7) 0.8380(6) 0.064(3) Uani d . 1 C
C52 0.2086(6) 0.5445(7) 0.8014(6) 0.061(3) Uani d . 1 C
H52 0.2593 0.5553 0.8272 0.073 Uiso calc . 1 H
C53 0.1923(6) 0.5440(6) 0.7286(6) 0.065(3) Uani d . 1 C
H53 0.2312 0.5571 0.7068 0.078 Uiso calc . 1 H
C54 0.1181(6) 0.5239(7) 0.6877(6) 0.063(3) Uani d . 1 C
C55 0.0589(6) 0.5077(7) 0.7246(6) 0.064(3) Uani d . 1 C
H55 0.0084 0.4952 0.6991 0.076 Uiso calc . 1 H
C56 0.0774(7) 0.5110(7) 0.7969(6) 0.069(3) Uani d . 1 C
H56 0.0388 0.5003 0.8197 0.083 Uiso calc . 1 H
C57 0.1658(9) 0.5273(11) 0.9189(7) 0.101(5) Uani d . 1 C
H57 0.1349 0.4783 0.9304 0.121 Uiso calc R 1 H
C58 0.1380(14) 0.6141(15) 0.9423(9) 0.203(12) Uani d . 1 C
H58A 0.143 0.612 0.9921 0.305 Uiso calc R 1 H
H58B 0.0846 0.6232 0.9175 0.305 Uiso calc R 1 H
H58C 0.1685 0.6626 0.9321 0.305 Uiso calc R 1 H
C59 0.2449(13) 0.5150(15) 0.9578(9) 0.175(10) Uani d . 1 C
H59A 0.2748 0.5661 0.9512 0.262 Uiso calc R 1 H
H59B 0.2652 0.4622 0.9412 0.262 Uiso calc R 1 H
H59C 0.2478 0.5084 1.0071 0.262 Uiso calc R 1 H
C60 0.0983(8) 0.5120(9) 0.6072(6) 0.090(4) Uani d . 1 C
H60A 0.074 0.5655 0.5846 0.135 Uiso calc R 1 H
H60B 0.0635 0.4623 0.5935 0.135 Uiso calc R 1 H
H60C 0.1449 0.5009 0.5932 0.135 Uiso calc R 1 H
C61 0.0927(6) 0.1584(6) 0.6896(5) 0.054(2) Uani d . 1 C
C62 0.0871(8) 0.1613(9) 0.6161(6) 0.084(4) Uani d . 1 C
H62 0.0975 0.2141 0.5952 0.101 Uiso calc . 1 H
C63 0.0663(10) 0.0853(10) 0.5763(7) 0.103(5) Uani d . 1 C
H63 0.062 0.0879 0.5281 0.123 Uiso calc . 1 H
C64 0.0516(9) 0.0068(9) 0.6047(7) 0.092(4) Uani d . 1 C
H64 0.0379 -0.0435 0.5762 0.11 Uiso calc . 1 H
C65 0.0570(8) 0.0013(8) 0.6765(7) 0.082(3) Uani d . 1 C
H65 0.0466 -0.052 0.6967 0.098 Uiso calc . 1 H
C66 0.0783(6) 0.0782(7) 0.7173(6) 0.064(3) Uani d . 1 C
H66 0.083 0.0748 0.7655 0.076 Uiso calc . 1 H
C72 0.1053(9) 0.9556(10) 0.9273(7) 0.087(4) Uani d . 1 C
C82 0.8481(16) 0.6714(13) 0.5348(12) 0.142(8) Uani d . 1 C
N1 0.8792(5) 0.5580(6) 0.7383(5) 0.059(2) Uani d D 1 N
N10 0.7374(5) 0.4399(5) 0.7316(4) 0.0523(19) Uani d . 1 N
N11 0.1279(5) 0.2412(5) 0.7985(5) 0.058(2) Uani d D 1 N
N40 0.2624(5) 0.3512(6) 0.7762(5) 0.060(2) Uani d . 1 N
O1 0.8726(4) 0.4827(5) 0.6959(3) 0.0584(17) Uani d . 1 O
O2 0.8775(4) 0.4704(4) 0.8295(3) 0.0580(17) Uani d . 1 O
O11 0.1400(4) 0.3210(4) 0.8339(3) 0.0634(18) Uani d . 1 O
O12 0.1147(4) 0.3158(4) 0.6970(3) 0.0535(16) Uani d . 1 O
O71 0.1884(6) 1.0730(8) 1.0054(4) 0.113(3) Uani d . 1 O
O72 0.2068(6) 1.0436(11) 0.8894(5) 0.158(6) Uani d . 1 O
O73 0.0924(7) 1.1190(6) 0.8997(5) 0.110(3) Uani d . 1 O
O81 0.9162(8) 0.7038(8) 0.6639(5) 0.163(6) Uani d . 1 O
O82 0.9237(9) 0.8141(10) 0.5817(7) 0.188(7) Uani d . 1 O
O83 0.8029(11) 0.7833(17) 0.5997(10) 0.273(12) Uani d . 1 O
F71 0.1501(8) 0.8900(7) 0.9519(7) 0.183(5) Uani d . 1 F
F72 0.0522(6) 0.9589(7) 0.9618(5) 0.143(4) Uani d . 1 F
F73 0.0684(5) 0.9349(6) 0.8601(5) 0.120(3) Uani d . 1 F
F81 0.8154(15) 0.6082(12) 0.5522(8) 0.308(15) Uani d . 1 F
F82 0.9187(16) 0.643(2) 0.5325(12) 0.40(2) Uani d . 1 F
F83 0.8165(8) 0.6993(10) 0.4759(5) 0.182(6) Uani d . 1 F
S71 0.1544(2) 1.0600(3) 0.93157(16) 0.0859(10) Uani d . 1 S
S81 0.8782(3) 0.7529(3) 0.60365(19) 0.0941(11) Uani d . 1 S
Ru1 0.84641(4) 0.37501(5) 0.74950(4) 0.0484(2) Uani d . 1 Ru
Ru2 0.15613(5) 0.41957(5) 0.76690(4) 0.0513(2) Uani d . 1 Ru
H1 0.883(6) 0.609(3) 0.721(5) 0.062 Uiso d D 1 H
H11 0.126(6) 0.191(3) 0.819(5) 0.062 Uiso d D 1 H

loop_
_atom_site_aniso_label
_atom_site_aniso_U_11
_atom_site_aniso_U_22
_atom_site_aniso_U_33
_atom_site_aniso_U_12
_atom_site_aniso_U_13
_atom_site_aniso_U_23
C1 0.052(6) 0.049(6) 0.077(7) -0.003(5) 0.018(5) -0.009(5)
C11 0.045(5) 0.041(5) 0.068(6) 0.006(4) 0.026(5) 0.000(5)
C12 0.062(7) 0.055(6) 0.072(7) 0.007(5) 0.020(5) -0.006(5)
C13 0.068(8) 0.063(7) 0.088(9) 0.014(6) -0.005(6) -0.002(6)
C14 0.061(8) 0.074(9) 0.136(13) 0.006(7) 0.020(8) -0.019(9)
C15 0.063(8) 0.110(11) 0.110(11) -0.009(8) 0.041(8) -0.026(9)
C16 0.061(7) 0.088(9) 0.069(7) 0.002(6) 0.030(6) -0.007(6)
C21 0.067(7) 0.042(5) 0.063(6) 0.010(5) 0.021(5) -0.011(5)
C22 0.056(6) 0.055(6) 0.074(7) 0.012(5) 0.034(5) 0.002(5)
C23 0.061(7) 0.052(6) 0.070(7) 0.010(5) 0.010(5) -0.007(5)
C24 0.073(7) 0.042(5) 0.066(6) 0.000(5) 0.021(5) 0.003(5)
C25 0.065(7) 0.048(6) 0.088(8) -0.011(5) 0.031(6) 0.000(5)
C26 0.056(6) 0.056(6) 0.071(7) -0.003(5) 0.013(5) -0.005(5)
C27 0.100(9) 0.087(9) 0.055(7) 0.005(8) 0.019(6) -0.005(6)
C28 0.163(15) 0.091(10) 0.067(8) -0.007(10) 0.044(9) 0.001(7)
C29 0.23(2) 0.088(11) 0.081(10) 0.006(12) 0.047(11) -0.033(8)
C30 0.126(12) 0.090(10) 0.063(7) 0.018(9) 0.024(7) 0.010(7)
C31 0.050(6) 0.058(6) 0.073(7) 0.007(5) 0.018(5) -0.005(5)
C32 0.086(9) 0.076(8) 0.091(9) 0.014(7) 0.025(7) -0.002(7)
C33 0.136(13) 0.098(11) 0.074(9) -0.001(10) 0.022(8) -0.039(8)
C34 0.108(12) 0.086(11) 0.104(12) -0.004(9) 0.001(9) -0.030(9)
C35 0.102(11) 0.071(9) 0.117(12) -0.002(8) 0.022(9) -0.022(8)
C36 0.077(8) 0.063(7) 0.089(8) 0.001(6) 0.026(7) -0.005(6)
C42 0.093(9) 0.072(8) 0.097(9) -0.001(7) 0.055(8) 0.001(7)
C43 0.098(10) 0.057(8) 0.151(14) 0.013(7) 0.083(10) 0.003(8)
C44 0.079(10) 0.055(8) 0.24(2) 0.010(7) 0.070(13) -0.009(11)
C45 0.081(10) 0.063(8) 0.152(15) 0.015(7) 0.009(9) 0.004(9)
C46 0.068(8) 0.063(7) 0.100(9) 0.008(6) 0.016(7) 0.008(7)
C51 0.062(7) 0.062(7) 0.076(7) 0.004(5) 0.033(6) -0.011(6)
C52 0.060(6) 0.055(6) 0.069(7) -0.015(5) 0.018(5) -0.005(5)
C53 0.065(7) 0.039(5) 0.099(9) -0.006(5) 0.037(6) 0.008(5)
C54 0.069(7) 0.053(6) 0.070(7) 0.001(5) 0.020(6) -0.002(5)
C55 0.052(6) 0.054(6) 0.083(8) 0.014(5) 0.017(5) 0.003(5)
C56 0.075(8) 0.060(7) 0.083(8) 0.010(6) 0.040(6) 0.004(6)
C57 0.108(11) 0.122(13) 0.068(8) 0.020(10) 0.016(8) -0.016(8)
C58 0.27(3) 0.24(3) 0.087(12) 0.13(2) 0.024(15) -0.052(15)
C59 0.22(2) 0.23(2) 0.088(12) 0.08(2) 0.051(14) 0.010(14)
C60 0.117(11) 0.086(9) 0.068(8) 0.011(8) 0.025(7) 0.007(7)
C61 0.058(6) 0.047(5) 0.061(6) 0.000(5) 0.022(5) 0.001(5)
C62 0.105(10) 0.082(9) 0.058(7) -0.010(8) 0.008(6) 0.005(6)
C63 0.146(14) 0.084(10) 0.063(8) -0.008(10) 0.002(8) -0.014(7)
C64 0.113(11) 0.075(9) 0.077(9) -0.003(8) 0.008(8) -0.025(7)
C65 0.092(9) 0.055(7) 0.103(10) -0.004(6) 0.035(8) 0.000(7)
C66 0.073(7) 0.050(6) 0.077(7) -0.013(5) 0.036(6) -0.010(5)
C72 0.096(10) 0.091(10) 0.077(9) 0.011(8) 0.029(8) 0.002(7)
C82 0.18(2) 0.081(12) 0.135(17) -0.007(13) -0.005(16) 0.020(12)
N1 0.063(5) 0.049(5) 0.067(6) -0.003(4) 0.020(4) -0.002(4)
N10 0.055(5) 0.050(5) 0.054(5) -0.004(4) 0.017(4) 0.000(4)
N11 0.072(6) 0.039(5) 0.066(6) -0.002(4) 0.024(4) 0.009(4)
N40 0.059(5) 0.054(5) 0.073(6) 0.003(4) 0.025(4) 0.013(4)
O1 0.062(4) 0.062(4) 0.059(4) -0.010(3) 0.030(3) -0.008(3)
O2 0.066(4) 0.051(4) 0.057(4) -0.011(3) 0.015(3) -0.008(3)
O11 0.085(5) 0.051(4) 0.061(4) -0.016(4) 0.032(4) -0.007(3)
O12 0.060(4) 0.050(4) 0.055(4) -0.003(3) 0.024(3) 0.003(3)
O71 0.128(8) 0.155(10) 0.052(5) -0.022(7) 0.015(5) -0.016(5)
O72 0.118(8) 0.287(17) 0.092(7) -0.057(10) 0.069(7) -0.022(9)
O73 0.174(10) 0.081(6) 0.072(6) 0.014(7) 0.026(6) 0.009(5)
O81 0.211(13) 0.156(11) 0.089(7) -0.104(10) -0.019(8) 0.040(7)
O82 0.210(14) 0.193(14) 0.131(10) -0.119(12) -0.008(9) 0.069(10)
O83 0.189(16) 0.43(3) 0.211(17) 0.107(19) 0.079(14) -0.095(19)
F71 0.211(12) 0.107(8) 0.196(12) 0.046(8) -0.005(10) 0.017(8)
F72 0.150(8) 0.179(10) 0.121(7) -0.061(8) 0.072(7) 0.011(7)
F73 0.134(7) 0.117(7) 0.105(6) -0.017(6) 0.024(5) -0.027(5)
F81 0.48(3) 0.186(14) 0.156(12) -0.20(2) -0.096(16) 0.059(11)
F82 0.38(3) 0.49(4) 0.28(2) 0.27(3) -0.01(2) -0.18(3)
F83 0.242(14) 0.230(13) 0.063(5) -0.072(11) 0.020(7) -0.005(7)
S71 0.103(3) 0.106(3) 0.0540(16) -0.025(2) 0.0296(17) -0.0028(17)
S81 0.110(3) 0.093(3) 0.077(2) -0.026(2) 0.021(2) 0.0041(19)
Ru1 0.0476(4) 0.0478(5) 0.0522(4) 0.0008(4) 0.0174(3) -0.0008(3)
Ru2 0.0508(5) 0.0484(5) 0.0604(5) -0.0016(4) 0.0249(4) 0.0005(4)

loop_
_atom_type_symbol
_atom_type_description
_atom_type_scat_dispersion_real
_atom_type_scat_dispersion_imag
_atom_type_scat_source
C C 0.0033 0.0016 'International Tables Vol C Tables 4.2.6.8 and 6.1.1.4'
H H 0 0 'International Tables Vol C Tables 4.2.6.8 and 6.1.1.4'
N N 0.0061 0.0033 'International Tables Vol C Tables 4.2.6.8 and 6.1.1.4'
O O 0.0106 0.006 'International Tables Vol C Tables 4.2.6.8 and 6.1.1.4'
F F 0.0171 0.0103 'International Tables Vol C Tables 4.2.6.8 and 6.1.1.4'
S S 0.1246 0.1234 'International Tables Vol C Tables 4.2.6.8 and 6.1.1.4'
Ru Ru -1.2594 0.8363 'International Tables Vol C Tables 4.2.6.8 and 6.1.1.4'

loop_
_geom_angle_atom_site_label_1
_geom_angle_atom_site_label_2
_geom_angle_atom_site_label_3
_geom_angle
O2 C1 N1 119.7(9)
O2 C1 C31 120.9(10)
N1 C1 C31 119.4(10)
O12 C11 N11 119.0(9)
O12 C11 C61 120.9(9)
N11 C11 C61 120.0(8)
N10 C12 C13 121.6(11)
N10 C12 H12 119.2
C13 C12 H12 119.2
C14 C13 C12 119.0(12)
C14 C13 H13 120.5
C12 C13 H13 120.5
C15 C14 C13 118.9(12)
C15 C14 H14 120.5
C13 C14 H14 120.5
C14 C15 C16 121.5(13)
C14 C15 H15 119.3
C16 C15 H15 119.3
N10 C16 C15 120.3(11)
N10 C16 H16 119.8
C15 C16 H16 119.8
C26 C21 C22 117.3(9)
C26 C21 C27 121.8(10)
C22 C21 C27 120.9(10)
C26 C21 Ru1 69.2(6)
C22 C21 Ru1 71.4(5)
C27 C21 Ru1 129.8(7)
C23 C22 C21 119.5(9)
C23 C22 Ru1 69.9(6)
C21 C22 Ru1 70.4(5)
C23 C22 H22 120.3
C21 C22 H22 120.3
Ru1 C22 H22 132.3
C22 C23 C24 121.8(10)
C22 C23 Ru1 72.6(6)
C24 C23 Ru1 72.1(6)
C22 C23 H23 119.1
C24 C23 H23 119.1
Ru1 C23 H23 128.5
C25 C24 C23 118.2(10)
C25 C24 C30 120.5(10)
C23 C24 C30 121.0(10)
C25 C24 Ru1 70.4(6)
C23 C24 Ru1 69.7(6)
C30 C24 Ru1 126.0(8)
C26 C25 C24 119.7(10)
C26 C25 Ru1 69.7(6)
C24 C25 Ru1 72.2(6)
C26 C25 H25 120.2
C24 C25 H25 120.2
Ru1 C25 H25 130.4
C25 C26 C21 123.5(10)
C25 C26 Ru1 72.6(6)
C21 C26 Ru1 73.0(6)
C25 C26 H26 118.2
C21 C26 H26 118.2
Ru1 C26 H26 128.7
C28 C27 C21 113.8(10)
C28 C27 C29 112.2(12)
C21 C27 C29 107.6(10)
C28 C27 H27 107.7
C21 C27 H27 107.7
C29 C27 H27 107.7
C27 C28 H28A 109.5
C27 C28 H28B 109.5
H28A C28 H28B 109.5
C27 C28 H28C 109.5
H28A C28 H28C 109.5
H28B C28 H28C 109.5
C27 C29 H29A 109.5
C27 C29 H29B 109.5
H29A C29 H29B 109.5
C27 C29 H29C 109.5
H29A C29 H29C 109.5
H29B C29 H29C 109.5
C24 C30 H30A 109.5
C24 C30 H30B 109.5
H30A C30 H30B 109.5
C24 C30 H30C 109.5
H30A C30 H30C 109.5
H30B C30 H30C 109.5
C32 C31 C36 119.4(11)
C32 C31 C1 118.7(11)
C36 C31 C1 122.0(10)
C33 C32 C31 119.5(13)
C33 C32 H32 120.2
C31 C32 H32 120.2
C34 C33 C32 120.8(14)
C34 C33 H33 119.6
C32 C33 H33 119.6
C33 C34 C35 121.5(14)
C33 C34 H34 119.2
C35 C34 H34 119.2
C34 C35 C36 119.6(14)
C34 C35 H35 120.2
C36 C35 H35 120.2
C31 C36 C35 119.2(12)
C31 C36 H36 120.4
C35 C36 H36 120.4
N40 C42 C43 121.8(13)
N40 C42 H42 119.1
C43 C42 H42 119.1
C42 C43 C44 120.0(14)
C42 C43 H43 120
C44 C43 H43 120
C45 C44 C43 118.3(13)
C45 C44 H44 120.8
C43 C44 H44 120.8
C44 C45 C46 118.2(15)
C44 C45 H45 120.9
C46 C45 H45 120.9
N40 C46 C45 124.4(13)
N40 C46 H46 117.8
C45 C46 H46 117.8
C52 C51 C56 116.5(10)
C52 C51 C57 127.6(11)
C56 C51 C57 115.9(10)
C52 C51 Ru2 69.1(6)
C56 C51 Ru2 70.3(6)
C57 C51 Ru2 128.3(9)
C53 C52 C51 123.6(10)
C53 C52 Ru2 73.1(6)
C51 C52 Ru2 73.2(6)
C53 C52 H52 118.2
C51 C52 H52 118.2
Ru2 C52 H52 127.8
C52 C53 C54 120.4(10)
C52 C53 Ru2 69.3(6)
C54 C53 Ru2 71.8(6)
C52 C53 H53 119.8
C54 C53 H53 119.8
Ru2 C53 H53 132
C53 C54 C55 117.3(10)
C53 C54 C60 123.0(11)
C55 C54 C60 119.6(10)
C53 C54 Ru2 70.9(6)
C55 C54 Ru2 69.9(6)
C60 C54 Ru2 126.5(8)
C56 C55 C54 120.2(10)
C56 C55 Ru2 71.0(6)
C54 C55 Ru2 71.0(6)
C56 C55 H55 119.9
C54 C55 H55 119.9
Ru2 C55 H55 130.7
C55 C56 C51 122.0(10)
C55 C56 Ru2 71.9(6)
C51 C56 Ru2 71.6(6)
C55 C56 H56 119
C51 C56 H56 119
Ru2 C56 H56 130.2
C59 C57 C58 108.0(16)
C59 C57 C51 113.9(13)
C58 C57 C51 108.7(13)
C59 C57 H57 108.7
C58 C57 H57 108.7
C51 C57 H57 108.7
C57 C58 H58A 109.5
C57 C58 H58B 109.5
H58A C58 H58B 109.5
C57 C58 H58C 109.5
H58A C58 H58C 109.5
H58B C58 H58C 109.5
C57 C59 H59A 109.5
C57 C59 H59B 109.5
H59A C59 H59B 109.5
C57 C59 H59C 109.5
H59A C59 H59C 109.5
H59B C59 H59C 109.5
C54 C60 H60A 109.5
C54 C60 H60B 109.5
H60A C60 H60B 109.5
C54 C60 H60C 109.5
H60A C60 H60C 109.5
H60B C60 H60C 109.5
C66 C61 C62 117.4(10)
C66 C61 C11 125.6(9)
C62 C61 C11 117.0(9)
C63 C62 C61 119.3(12)
C63 C62 H62 120.3
C61 C62 H62 120.3
C64 C63 C62 122.3(12)
C64 C63 H63 118.9
C62 C63 H63 118.9
C63 C64 C65 120.0(12)
C63 C64 H64 120
C65 C64 H64 120
C64 C65 C66 118.0(11)
C64 C65 H65 121
C66 C65 H65 121
C61 C66 C65 123.0(10)
C61 C66 H66 118.5
C65 C66 H66 118.5
F71 C72 F72 107.6(14)
F71 C72 F73 106.9(13)
F72 C72 F73 106.4(12)
F71 C72 S71 113.7(12)
F72 C72 S71 111.1(10)
F73 C72 S71 110.8(10)
F81 C82 F83 113(2)
F81 C82 F82 107(2)
F83 C82 F82 106(3)
F81 C82 S81 113(2)
F83 C82 S81 117.0(15)
F82 C82 S81 98.2(17)
C1 N1 O1 118.7(8)
C1 N1 H1 122(7)
O1 N1 H1 119(7)
C12 N10 C16 118.6(9)
C12 N10 Ru1 121.3(7)
C16 N10 Ru1 120.1(7)
C11 N11 O11 119.0(8)
C11 N11 H11 118(7)
O11 N11 H11 122(7)
C46 N40 C42 117.1(10)
C46 N40 Ru2 123.1(8)
C42 N40 Ru2 119.8(8)
N1 O1 Ru1 109.0(5)
C1 O2 Ru1 112.2(6)
N11 O11 Ru2 109.3(5)
C11 O12 Ru2 112.0(6)
O73 S71 O72 114.0(7)
O73 S71 O71 115.7(6)
O72 S71 O71 116.2(7)
O73 S71 C72 101.8(7)
O72 S71 C72 102.4(8)
O71 S71 C72 103.9(7)
O82 S81 O83 114.2(13)
O82 S81 O81 114.7(8)
O83 S81 O81 117.3(11)
O82 S81 C82 107.5(11)
O83 S81 C82 94.9(12)
O81 S81 C82 105.2(9)
O1 Ru1 O2 78.3(3)
O1 Ru1 N10 83.1(3)
O2 Ru1 N10 82.1(3)
O1 Ru1 C26 127.7(4)
O2 Ru1 C26 152.9(4)
N10 Ru1 C26 92.7(4)
O1 Ru1 C23 113.9(4)
O2 Ru1 C23 97.1(3)
N10 Ru1 C23 162.5(4)
C26 Ru1 C23 80.0(4)
O1 Ru1 C25 165.4(4)
O2 Ru1 C25 116.1(4)
N10 Ru1 C25 96.5(4)
C26 Ru1 C25 37.7(4)
C23 Ru1 C25 68.0(4)
O1 Ru1 C21 98.1(3)
O2 Ru1 C21 162.5(3)
N10 Ru1 C21 114.7(3)
C26 Ru1 C21 37.8(4)
C23 Ru1 C21 68.5(4)
C25 Ru1 C21 68.7(4)
O1 Ru1 C24 150.3(4)
O2 Ru1 C24 93.2(3)
N10 Ru1 C24 124.3(4)
C26 Ru1 C24 67.7(4)
C23 Ru1 C24 38.2(4)
C25 Ru1 C24 37.4(4)
C21 Ru1 C24 81.5(4)
O1 Ru1 C22 92.8(3)
O2 Ru1 C22 124.5(4)
N10 Ru1 C22 151.8(4)
C26 Ru1 C22 67.8(4)
C23 Ru1 C22 37.5(4)
C25 Ru1 C22 80.6(4)
C21 Ru1 C22 38.1(4)
C24 Ru1 C22 68.4(4)
O11 Ru2 O12 78.5(3)
O11 Ru2 C52 123.7(4)
O12 Ru2 C52 157.1(3)
O11 Ru2 N40 82.8(3)
O12 Ru2 N40 81.5(3)
C52 Ru2 N40 94.9(4)
O11 Ru2 C56 93.8(4)
O12 Ru2 C56 120.7(4)
C52 Ru2 C56 67.7(4)
N40 Ru2 C56 156.5(4)
O11 Ru2 C55 116.7(4)
O12 Ru2 C55 95.2(4)
C52 Ru2 C55 80.2(4)
N40 Ru2 C55 159.4(4)
C56 Ru2 C55 37.0(4)
O11 Ru2 C53 161.2(4)
O12 Ru2 C53 119.9(4)
C52 Ru2 C53 37.6(4)
N40 Ru2 C53 95.7(4)
C56 Ru2 C53 80.1(4)
C55 Ru2 C53 68.2(4)
O11 Ru2 C51 95.9(3)
O12 Ru2 C51 158.3(3)
C52 Ru2 C51 37.6(4)
N40 Ru2 C51 118.8(4)
C56 Ru2 C51 38.2(4)
C55 Ru2 C51 68.4(4)
C53 Ru2 C51 68.4(4)
O11 Ru2 C54 154.6(4)
O12 Ru2 C54 94.2(3)
C52 Ru2 C54 68.0(4)
N40 Ru2 C54 120.6(4)
C56 Ru2 C54 68.8(4)
C55 Ru2 C54 39.1(4)
C53 Ru2 C54 37.3(4)
C51 Ru2 C54 81.9(4)

loop_
_geom_bond_atom_site_label_1
_geom_bond_atom_site_label_2
_geom_bond_distance
C1 O2 1.260(12)
C1 N1 1.311(13)
C1 C31 1.483(14)
C11 O12 1.280(11)
C11 N11 1.321(12)
C11 C61 1.455(13)
C12 N10 1.335(13)
C12 C13 1.386(15)
C12 H12 0.93
C13 C14 1.356(19)
C13 H13 0.93
C14 C15 1.345(19)
C14 H14 0.93
C15 C16 1.358(17)
C15 H15 0.93
C16 N10 1.355(12)
C16 H16 0.93
C21 C26 1.395(14)
C21 C22 1.427(14)
C21 C27 1.543(14)
C21 Ru1 2.179(9)
C22 C23 1.398(14)
C22 Ru1 2.192(9)
C22 H22 0.93
C23 C24 1.423(14)
C23 Ru1 2.157(10)
C23 H23 0.93
C24 C25 1.396(14)
C24 C30 1.520(15)
C24 Ru1 2.190(10)
C25 C26 1.389(15)
C25 Ru1 2.166(10)
C25 H25 0.93
C26 Ru1 2.130(10)
C26 H26 0.93
C27 C28 1.504(17)
C27 C29 1.548(17)
C27 H27 0.98
C28 H28A 0.96
C28 H28B 0.96
C28 H28C 0.96
C29 H29A 0.96
C29 H29B 0.96
C29 H29C 0.96
C30 H30A 0.96
C30 H30B 0.96
C30 H30C 0.96
C31 C32 1.392(16)
C31 C36 1.395(15)
C32 C33 1.390(17)
C32 H32 0.93
C33 C34 1.33(2)
C33 H33 0.93
C34 C35 1.37(2)
C34 H34 0.93
C35 C36 1.401(17)
C35 H35 0.93
C36 H36 0.93
C42 N40 1.358(13)
C42 C43 1.370(17)
C42 H42 0.93
C43 C44 1.37(2)
C43 H43 0.93
C44 C45 1.37(2)
C44 H44 0.93
C45 C46 1.391(18)
C45 H45 0.93
C46 N40 1.299(14)
C46 H46 0.93
C51 C52 1.385(14)
C51 C56 1.414(15)
C51 C57 1.546(16)
C51 Ru2 2.171(10)
C52 C53 1.382(15)
C52 Ru2 2.119(10)
C52 H52 0.93
C53 C54 1.390(15)
C53 Ru2 2.167(10)
C53 H53 0.93
C54 C55 1.453(15)
C54 C60 1.536(15)
C54 Ru2 2.179(11)
C55 C56 1.372(15)
C55 Ru2 2.165(10)
C55 H55 0.93
C56 Ru2 2.154(10)
C56 H56 0.93
C57 C59 1.43(2)
C57 C58 1.50(2)
C57 H57 0.98
C58 H58A 0.96
C58 H58B 0.96
C58 H58C 0.96
C59 H59A 0.96
C59 H59B 0.96
C59 H59C 0.96
C60 H60A 0.96
C60 H60B 0.96
C60 H60C 0.96
C61 C66 1.369(14)
C61 C62 1.421(14)
C62 C63 1.372(17)
C62 H62 0.93
C63 C64 1.355(19)
C63 H63 0.93
C64 C65 1.390(18)
C64 H64 0.93
C65 C66 1.394(15)
C65 H65 0.93
C66 H66 0.93
C72 F71 1.277(15)
C72 F72 1.307(15)
C72 F73 1.346(15)
C72 S71 1.781(15)
C82 F81 1.21(2)
C82 F83 1.22(2)
C82 F82 1.35(3)
C82 S81 1.79(2)
N1 O1 1.386(10)
N1 H1 0.85(2)
N10 Ru1 2.123(8)
N11 O11 1.369(10)
N11 H11 0.85(2)
N40 Ru2 2.124(8)
O1 Ru1 2.044(7)
O2 Ru1 2.084(6)
O11 Ru2 2.045(7)
O12 Ru2 2.073(6)
O71 S71 1.430(8)
O72 S71 1.428(10)
O73 S71 1.425(10)
O81 S81 1.405(11)
O82 S81 1.367(11)
O83 S81 1.404(16)

loop_
_geom_hbond_atom_site_label_D
_geom_hbond_atom_site_label_H
_geom_hbond_atom_site_label_A
_geom_hbond_distance_DH
_geom_hbond_distance_HA
_geom_hbond_distance_DA
_geom_hbond_angle_DHA
_geom_hbond_site_symmetry_A
N1 H1 O81 0.85(2) 1.98(4) 2.799(13) 160(10) .
N11 H11 O73 0.85(2) 2.13(6) 2.891(12) 148(9) 1_545
